data_7045465
loop_
_publ_author_name
'Paitandi, Rajendra Prasad'
'Singh, Roop Shikha'
'Dwivedi, Bhupendra Kumar'
'Singh, Vishwa Deepak'
'Pandey, Daya Shankar'

_publ_section_title
;
 Time dependent aggregation induced emission enhancement and the study of
 molecular packing in closely related azo-phenol BODIPY species.
;
_journal_issue 11
_journal_name_full 'Dalton transactions (Cambridge, England : 2003)'
_journal_page_first 3785
_journal_page_last 3795
_journal_paper_doi 10.1039/c7dt04047d
_journal_volume 47
_journal_year 2018
_chemical_formula_moiety 'C22 H17 B F2 N4 O'
_chemical_formula_sum 'C22 H17 B F2 N4 O'
_chemical_formula_weight 402.20
_space_group_crystal_system monoclinic
_space_group_IT_number 14
_space_group_name_Hall '-P 2yn'
_space_group_name_H-M_alt 'P 1 21/n 1'
_symmetry_space_group_name_Hall '-P 2yn'
_symmetry_space_group_name_H-M 'P 1 21/n 1'
_atom_sites_solution_hydrogens geom
_audit_creation_date 2017-12-04
_audit_creation_method
;
Olex2 1.2-dev
(compiled 2017.10.03 svn.r3461 for OlexSys, GUI svn.r5356)
;
_audit_update_record
;
2017-12-15 deposited with the CCDC.
2018-01-30 downloaded from the CCDC.
;
_cell_angle_alpha 90
_cell_angle_beta 91.438(3)
_cell_angle_gamma 90
_cell_formula_units_Z 4
_cell_length_a 6.9013(6)
_cell_length_b 18.4057(17)
_cell_length_c 15.0143(14)
_cell_measurement_reflns_used 5862
_cell_measurement_temperature 273(2)
_cell_measurement_theta_max 25.34
_cell_measurement_theta_min 2.45
_cell_volume 1906.6(3)
_computing_molecular_graphics 'Olex2 (Dolomanov et al., 2009)'
_computing_publication_material 'Olex2 (Dolomanov et al., 2009)'
_computing_structure_refinement 'ShelXL (Sheldrick, 2015)'
_computing_structure_solution 'SHELXS-97 (Sheldrick, 1997)'
_diffrn_ambient_temperature 273.15
_diffrn_measured_fraction_theta_full 0.999
_diffrn_measured_fraction_theta_max 0.997
_diffrn_measurement_device_type 'Bruker D8 QUEST'
_diffrn_radiation_type MoK\a
_diffrn_radiation_wavelength 0.71073
_diffrn_reflns_av_R_equivalents 0.0756
_diffrn_reflns_av_unetI/netI 0.0443
_diffrn_reflns_Laue_measured_fraction_full 0.999
_diffrn_reflns_Laue_measured_fraction_max 0.997
_diffrn_reflns_limit_h_max 8
_diffrn_reflns_limit_h_min -8
_diffrn_reflns_limit_k_max 23
_diffrn_reflns_limit_k_min -23
_diffrn_reflns_limit_l_max 19
_diffrn_reflns_limit_l_min -19
_diffrn_reflns_number 46985
_diffrn_reflns_point_group_measured_fraction_full 0.999
_diffrn_reflns_point_group_measured_fraction_max 0.997
_diffrn_reflns_theta_full 25.242
_diffrn_reflns_theta_max 27.536
_diffrn_reflns_theta_min 3.153
_exptl_absorpt_coefficient_mu 0.102
_exptl_absorpt_correction_T_max 0.976
_exptl_absorpt_correction_T_min 0.9534
_exptl_absorpt_correction_type multi-scan
_exptl_absorpt_process_details SADABS
_exptl_crystal_colour Red
_exptl_crystal_density_diffrn 1.401
_exptl_crystal_description Needle
_exptl_crystal_F_000 832
_exptl_crystal_size_max 0.26
_exptl_crystal_size_mid 0.2
_exptl_crystal_size_min 0.12
_refine_diff_density_max 0.168
_refine_diff_density_min -0.158
_refine_diff_density_rms 0.032
_refine_ls_extinction_method none
_refine_ls_goodness_of_fit_ref 1.014
_refine_ls_hydrogen_treatment constr
_refine_ls_matrix_type full
_refine_ls_number_parameters 420
_refine_ls_number_reflns 4366
_refine_ls_number_restraints 183
_refine_ls_restrained_S_all 1.006
_refine_ls_R_factor_all 0.1074
_refine_ls_R_factor_gt 0.0465
_refine_ls_shift/su_max 0.000
_refine_ls_shift/su_mean 0.000
_refine_ls_structure_factor_coef Fsqd
_refine_ls_weighting_details 'w=1/[\s^2^(Fo^2^)+(0.0397P)^2^+0.4543P] where P=(Fo^2^+2Fc^2^)/3'
_refine_ls_weighting_scheme calc
_refine_ls_wR_factor_gt 0.0885
_refine_ls_wR_factor_ref 0.1092
_reflns_Friedel_coverage 0.000
_reflns_number_gt 2528
_reflns_number_total 4366
_reflns_threshold_expression 'I > 2\s(I)'
_cod_data_source_file c7dt04047d2.cif
_cod_data_source_block 3
_cod_depositor_comments
;
The following automatic conversions were performed:

'_exptl_absorpt_correction_type' value 'multi-Scan' changed to
'multi-scan' according to
/home/data/users/saulius/crontab/automatic-downloads/rss-feeds/RSC/lib/dictionaries/cif_core.dic
dictionary named 'cif_core.dic' version 2.4.2 from 2011-04-26.

Automatic conversion script
Id: cif_fix_values 4973 2017-02-22 13:04:09Z antanas 

 Adding full bibliography for 7045463--7045465.cif.
;
_cod_database_code 7045465
_shelx_shelxl_version_number 2017/1
_shelx_space_group_comment
;
The symmetry employed for this shelxl refinement is uniquely defined
by the following loop, which should always be used as a source of
symmetry information in preference to the above space-group names.
They are only intended as comments.
;
_olex2_refinement_description
;
1. Fixed Uiso
 At 1.2 times of:
  All C(H) groups
 At 1.5 times of:
  All C(H,H,H) groups, All O(H) groups
2. Restrained distances
 O1-C11 \\sim O1A-C11A
 with sigma of 0.02
 N3-N4 \\sim N3A-N4A
 with sigma of 0.02
 N3-C14 \\sim N3A-C14A
 with sigma of 0.02
 C22-C19 \\sim C22A-C19A
 with sigma of 0.02
 C19-C18 \\sim C19A-C18A
 with sigma of 0.02
 C19-C20 \\sim C19A-C20A
 with sigma of 0.02
 C18-C17 \\sim C18A-C17A
 with sigma of 0.02
 C17-C16 \\sim C17A-C16A
 with sigma of 0.02
 C16-N4 \\sim C16A-N4A
 with sigma of 0.02
 C16-C21 \\sim C16A-C21A
 with sigma of 0.02
 C14-C15 \\sim C14A-C15A
 with sigma of 0.02
 C14-C13 \\sim C14A-C13A
 with sigma of 0.02
 C15-C10 \\sim C15A-C10A
 with sigma of 0.02
 C10-C5 \\sim C10A-C5
 with sigma of 0.02
 C10-C11 \\sim C10A-C11A
 with sigma of 0.02
 C20-C21 \\sim C20A-C21A
 with sigma of 0.02
 C13-C12 \\sim C13A-C12A
 with sigma of 0.02
 C12-C11 \\sim C12A-C11A
 with sigma of 0.02
 O1-C10 \\sim O1A-C10A
 with sigma of 0.04
 O1-C12 \\sim O1A-C12A
 with sigma of 0.04
 N3-C16 \\sim N3A-C16A
 with sigma of 0.04
 N3-C15 \\sim N3A-C15A
 with sigma of 0.04
 N3-C13 \\sim N3A-C13A
 with sigma of 0.04
 C22-C18 \\sim C22A-C18A
 with sigma of 0.04
 C22-C20 \\sim C22A-C20A
 with sigma of 0.04
 C19-C17 \\sim C19A-C17A
 with sigma of 0.04
 C19-C21 \\sim C19A-C21A
 with sigma of 0.04
 C18-C16 \\sim C18A-C16A
 with sigma of 0.04
 C18-C20 \\sim C18A-C20A
 with sigma of 0.04
 C17-N4 \\sim C17A-N4A
 with sigma of 0.04
 C17-C21 \\sim C17A-C21A
 with sigma of 0.04
 C16-C20 \\sim C16A-C20A
 with sigma of 0.04
 N4-C14 \\sim N4A-C14A
 with sigma of 0.04
 N4-C21 \\sim N4A-C21A
 with sigma of 0.04
 C14-C10 \\sim C14A-C10A
 with sigma of 0.04
 C14-C12 \\sim C14A-C12A
 with sigma of 0.04
 C15-C5 \\sim C15A-C5
 with sigma of 0.04
 C15-C13 \\sim C15A-C13A
 with sigma of 0.04
 C15-C11 \\sim C15A-C11A
 with sigma of 0.04
 C10-C12 \\sim C10A-C12A
 with sigma of 0.04
 C5-C11 \\sim C5-C11A
 with sigma of 0.04
 C13-C11 \\sim C13A-C11A
 with sigma of 0.04
3. Uiso/Uaniso restraints and constraints
C19 \\sim C19A: within 2A with sigma of 0.001 and sigma for terminal atoms of
0.002
Uanis(C22A) \\sim Ueq, Uanis(C22) \\sim Ueq, Uanis(C10A) \\sim Ueq: with sigma
of 0.005 and sigma for terminal atoms of 0.01
4. Rigid body (RIGU) restrains
 O1A, H1AA, N3A, C22A, H22D, H22E, H22F, C19A, C18A, H18A, C17A, H17A, C16A,
 N4A, C14A, C15A, H15A, C10A, C20A, H20A, C21A, H21A, C13A, H13A, C12A, H12A,
 C11A
 with sigma for 1-2 distances of 0.001 and sigma for 1-3 distances of 0.001
5. Others
 Sof(O1A)=Sof(H1AA)=Sof(N3A)=Sof(C22A)=Sof(H22D)=Sof(H22E)=Sof(H22F)=Sof(C19A)=
 Sof(C18A)=Sof(H18A)=Sof(C17A)=Sof(H17A)=Sof(C16A)=Sof(N4A)=Sof(C14A)=Sof(C15A)=
 Sof(H15A)=Sof(C10A)=Sof(C20A)=Sof(H20A)=Sof(C21A)=Sof(H21A)=Sof(C13A)=
 Sof(H13A)=Sof(C12A)=Sof(H12A)=Sof(C11A)=1-FVAR(1)
 Sof(O1)=Sof(H1)=Sof(N3)=Sof(C22)=Sof(H22A)=Sof(H22B)=Sof(H22C)=Sof(C19)=
 Sof(C18)=Sof(H18)=Sof(C17)=Sof(H17)=Sof(C16)=Sof(N4)=Sof(C14)=Sof(C15)=
 Sof(H15)=Sof(C10)=Sof(C20)=Sof(H20)=Sof(C21)=Sof(H21)=Sof(C13)=Sof(H13)=
 Sof(C12)=Sof(H12)=Sof(C11)=FVAR(1)
6.a Aromatic/amide H refined with riding coordinates:
 C18(H18), C17(H17), C15(H15), C7(H7), C8(H8), C9(H9), C20(H20), C21(H21),
 C13(H13), C12(H12), C1(H1A), C2(H2), C3(H3), C18A(H18A), C17A(H17A),
 C15A(H15A), C20A(H20A), C21A(H21A), C13A(H13A), C12A(H12A)
6.b Idealised Me refined as rotating group:
 C22(H22A,H22B,H22C), C22A(H22D,H22E,H22F)
6.c Idealised tetrahedral OH refined as rotating group:
 O1(H1), O1A(H1AA)
;
_olex2_submission_special_instructions 'No special instructions were received'

loop_
_space_group_symop_operation_xyz
'x, y, z'
'-x+1/2, y+1/2, -z+1/2'
'-x, -y, -z'
'x-1/2, -y-1/2, z-1/2'

loop_
_atom_site_label
_atom_site_type_symbol
_atom_site_fract_x
_atom_site_fract_y
_atom_site_fract_z
_atom_site_U_iso_or_equiv
_atom_site_adp_type
_atom_site_occupancy
_atom_site_site_symmetry_order
_atom_site_calc_flag
_atom_site_refinement_flags_posn
_atom_site_refinement_flags_adp
_atom_site_refinement_flags_occupancy
_atom_site_disorder_assembly
_atom_site_disorder_group
F1 F 0.58662(18) 0.36511(7) 0.39792(7) 0.0804(4) Uani 1 1 d . . . . .
F2 F 0.74221(18) 0.42493(6) 0.50918(9) 0.0809(4) Uani 1 1 d . . . . .
O1 O 0.8805(7) 0.1938(3) 0.7486(3) 0.0494(10) Uani 0.801(5) 1 d D . P A 1
H1 H 0.942455 0.180359 0.792912 0.074 Uiso 0.801(5) 1 calc GR . P A 1
N3 N 0.2224(3) 0.02071(13) 0.71753(15) 0.0456(7) Uani 0.801(5) 1 d D . P A 1
C6 C 0.7696(2) 0.23920(9) 0.55822(11) 0.0386(4) Uani 1 1 d . . . . .
N2 N 0.7882(2) 0.29599(8) 0.49781(9) 0.0439(4) Uani 1 1 d . . . . .
N1 N 0.4799(2) 0.34671(8) 0.54782(10) 0.0476(4) Uani 1 1 d . . . . .
C22 C -0.5711(9) -0.1490(4) 0.6368(5) 0.0657(17) Uani 0.801(5) 1 d D U P A 1
H22A H -0.542963 -0.199361 0.647401 0.098 Uiso 0.801(5) 1 calc GR . P A 1
H22B H -0.627409 -0.143302 0.578063 0.098 Uiso 0.801(5) 1 calc GR . P A 1
H22C H -0.660680 -0.131990 0.680031 0.098 Uiso 0.801(5) 1 calc GR . P A 1
C19 C -0.388(3) -0.1058(13) 0.6443(9) 0.0427(12) Uani 0.801(5) 1 d D U P A 1
C18 C -0.2534(9) -0.1120(4) 0.7141(4) 0.0496(12) Uani 0.801(5) 1 d D . P A 1
H18 H -0.273262 -0.146330 0.758469 0.060 Uiso 0.801(5) 1 calc R . P A 1
C17 C -0.0904(6) -0.0683(3) 0.7192(3) 0.0482(10) Uani 0.801(5) 1 d D . P A 1
H17 H -0.002877 -0.073049 0.766990 0.058 Uiso 0.801(5) 1 calc R . P A 1
C16 C -0.0578(5) -0.01789(19) 0.6537(2) 0.0404(8) Uani 0.801(5) 1 d D . P A 1
N4 N 0.1048(4) 0.03090(15) 0.65421(19) 0.0450(8) Uani 0.801(5) 1 d D . P A 1
C14 C 0.3849(5) 0.0685(2) 0.7211(3) 0.0396(9) Uani 0.801(5) 1 d D . P A 1
C15 C 0.4150(7) 0.1273(3) 0.6656(4) 0.0403(10) Uani 0.801(5) 1 d D . P A 1
H15 H 0.322718 0.137449 0.621135 0.048 Uiso 0.801(5) 1 calc R . P A 1
C10 C 0.5786(9) 0.1725(3) 0.6737(4) 0.0372(11) Uani 0.801(5) 1 d D . P A 1
C5 C 0.6074(2) 0.23491(9) 0.61181(10) 0.0387(4) Uani 1 1 d D . . . .
C7 C 0.9221(2) 0.19040(10) 0.54397(12) 0.0467(4) Uani 1 1 d . . . . .
H7 H 0.946783 0.147792 0.575565 0.056 Uiso 1 1 calc R . . . .
C8 C 1.0275(3) 0.21674(11) 0.47543(13) 0.0575(5) Uani 1 1 d . . . . .
H8 H 1.136173 0.195235 0.451213 0.069 Uiso 1 1 calc R . . . .
C9 C 0.9421(3) 0.28160(11) 0.44867(13) 0.0565(5) Uani 1 1 d . . . . .
H9 H 0.985908 0.310951 0.402943 0.068 Uiso 1 1 calc R . . . .
C20 C -0.3524(7) -0.0545(4) 0.5799(4) 0.0448(14) Uani 0.801(5) 1 d D . P A 1
H20 H -0.441665 -0.048465 0.533016 0.054 Uiso 0.801(5) 1 calc R . P A 1
C21 C -0.1884(6) -0.0120(3) 0.5831(3) 0.0460(9) Uani 0.801(5) 1 d D . P A 1
H21 H -0.165500 0.020809 0.537491 0.055 Uiso 0.801(5) 1 calc R . P A 1
C13 C 0.5237(5) 0.0520(2) 0.7862(3) 0.0433(8) Uani 0.801(5) 1 d D . P A 1
H13 H 0.504611 0.013265 0.824802 0.052 Uiso 0.801(5) 1 calc R . P A 1
C12 C 0.6899(8) 0.0931(4) 0.7938(4) 0.0435(10) Uani 0.801(5) 1 d D . P A 1
H12 H 0.783662 0.081326 0.836974 0.052 Uiso 0.801(5) 1 calc R . P A 1
C11 C 0.7196(15) 0.1520(7) 0.7379(8) 0.0388(12) Uani 0.801(5) 1 d D . P A 1
C4 C 0.4633(2) 0.28806(9) 0.60562(11) 0.0433(4) Uani 1 1 d . . . . .
C1 C 0.3223(3) 0.38883(11) 0.55806(14) 0.0599(6) Uani 1 1 d . . . . .
H1A H 0.297548 0.431796 0.527235 0.072 Uiso 1 1 calc R . . . .
C2 C 0.2027(3) 0.35911(11) 0.62086(15) 0.0640(6) Uani 1 1 d . . . . .
H2 H 0.085156 0.378015 0.639023 0.077 Uiso 1 1 calc R . . . .
C3 C 0.2893(3) 0.29675(10) 0.65136(13) 0.0558(5) Uani 1 1 d . . . . .
H3 H 0.241696 0.265688 0.694511 0.067 Uiso 1 1 calc R . . . .
B1 B 0.6505(3) 0.36094(12) 0.48665(15) 0.0504(6) Uani 1 1 d . . . . .
O1A O 0.863(3) 0.1891(15) 0.7518(17) 0.085(7) Uani 0.199(5) 1 d D U P A 2
H1AA H 0.945235 0.161848 0.773563 0.127 Uiso 0.199(5) 1 calc GR U P A 2
N3A N 0.1717(17) 0.0493(6) 0.6678(9) 0.051(3) Uani 0.199(5) 1 d D U P A 2
C22A C -0.556(3) -0.1620(14) 0.6238(19) 0.052(4) Uani 0.199(5) 1 d D U P A 2
H22D H -0.583327 -0.187127 0.678016 0.078 Uiso 0.199(5) 1 calc GR U P A 2
H22E H -0.519738 -0.196503 0.579171 0.078 Uiso 0.199(5) 1 calc GR U P A 2
H22F H -0.668454 -0.135723 0.603543 0.078 Uiso 0.199(5) 1 calc GR U P A 2
C19A C -0.391(11) -0.110(5) 0.641(4) 0.0427(13) Uani 0.199(5) 1 d D U P A 2
C18A C -0.307(3) -0.0629(14) 0.5785(16) 0.035(3) Uani 0.199(5) 1 d D U P A 2
H18A H -0.357722 -0.060104 0.520660 0.042 Uiso 0.199(5) 1 calc R U P A 2
C17A C -0.147(3) -0.0208(12) 0.6042(14) 0.045(3) Uani 0.199(5) 1 d D U P A 2
H17A H -0.105754 0.017163 0.568370 0.054 Uiso 0.199(5) 1 calc R U P A 2
C16A C -0.052(2) -0.0360(9) 0.6819(12) 0.043(3) Uani 0.199(5) 1 d D U P A 2
N4A N 0.1254(15) -0.0032(5) 0.7134(7) 0.053(3) Uani 0.199(5) 1 d D U P A 2
C14A C 0.351(3) 0.0810(12) 0.6940(15) 0.045(3) Uani 0.199(5) 1 d D U P A 2
C15A C 0.400(3) 0.1399(13) 0.6448(17) 0.039(3) Uani 0.199(5) 1 d D U P A 2
H15A H 0.315232 0.160239 0.602527 0.047 Uiso 0.199(5) 1 calc R U P A 2
C10A C 0.585(4) 0.1677(15) 0.662(2) 0.042(4) Uani 0.199(5) 1 d D U P A 2
C20A C -0.290(4) -0.1219(17) 0.7201(18) 0.045(3) Uani 0.199(5) 1 d D U P A 2
H20A H -0.338231 -0.155219 0.760555 0.054 Uiso 0.199(5) 1 calc R U P A 2
C21A C -0.121(3) -0.0860(13) 0.7403(15) 0.050(3) Uani 0.199(5) 1 d D U P A 2
H21A H -0.053505 -0.095667 0.793352 0.060 Uiso 0.199(5) 1 calc R U P A 2
C13A C 0.470(2) 0.0574(10) 0.7612(12) 0.046(4) Uani 0.199(5) 1 d D U P A 2
H13A H 0.432460 0.016242 0.792308 0.056 Uiso 0.199(5) 1 calc R U P A 2
C12A C 0.641(3) 0.0903(16) 0.787(2) 0.047(4) Uani 0.199(5) 1 d D U P A 2
H12A H 0.718471 0.071948 0.832896 0.057 Uiso 0.199(5) 1 calc R U P A 2
C11A C 0.694(6) 0.152(3) 0.740(3) 0.047(9) Uani 0.199(5) 1 d D U P A 2

loop_
_atom_site_aniso_label
_atom_site_aniso_U_11
_atom_site_aniso_U_22
_atom_site_aniso_U_33
_atom_site_aniso_U_23
_atom_site_aniso_U_13
_atom_site_aniso_U_12
F1 0.0801(9) 0.1064(10) 0.0540(7) 0.0176(7) -0.0121(6) 0.0190(7)
F2 0.0777(9) 0.0451(7) 0.1196(11) 0.0011(7) -0.0010(8) -0.0053(6)
O1 0.0480(16) 0.050(2) 0.0491(18) 0.0015(16) -0.0092(11) -0.0148(15)
N3 0.0432(15) 0.0419(14) 0.0516(14) 0.0035(11) -0.0030(11) -0.0051(11)
C6 0.0382(9) 0.0366(9) 0.0408(9) -0.0016(8) -0.0041(8) 0.0006(8)
N2 0.0430(9) 0.0449(9) 0.0438(8) 0.0000(7) -0.0002(7) 0.0012(7)
N1 0.0456(9) 0.0454(9) 0.0513(9) -0.0046(7) -0.0074(7) 0.0101(7)
C22 0.064(2) 0.057(3) 0.077(3) -0.0149(18) 0.0012(17) -0.016(2)
C19 0.0429(12) 0.035(3) 0.0499(16) -0.004(2) 0.0003(11) 0.0023(11)
C18 0.048(3) 0.049(3) 0.0517(18) 0.0138(17) -0.0008(18) -0.0039(19)
C17 0.042(2) 0.053(4) 0.049(3) 0.0086(18) -0.0094(19) -0.0026(17)
C16 0.0402(16) 0.0336(18) 0.048(2) 0.0040(14) 0.0014(15) -0.0004(14)
N4 0.0435(16) 0.0417(15) 0.0496(15) 0.0018(12) -0.0009(12) -0.0043(11)
C14 0.038(2) 0.035(2) 0.046(3) -0.0037(16) 0.0022(16) -0.0048(19)
C15 0.0368(16) 0.041(3) 0.043(3) -0.0012(15) -0.0028(15) -0.0008(16)
C10 0.0386(16) 0.0338(15) 0.039(2) -0.0104(15) 0.0043(15) 0.0005(12)
C5 0.0377(9) 0.0390(9) 0.0390(9) -0.0083(8) -0.0061(8) -0.0017(8)
C7 0.0419(10) 0.0435(10) 0.0544(11) -0.0033(9) -0.0038(9) 0.0040(9)
C8 0.0472(11) 0.0623(13) 0.0636(13) -0.0048(10) 0.0119(10) 0.0084(10)
C9 0.0544(12) 0.0624(13) 0.0532(12) 0.0039(10) 0.0090(10) -0.0028(10)
C20 0.039(3) 0.043(2) 0.0519(16) -0.0009(15) -0.0078(19) 0.011(2)
C21 0.048(2) 0.0411(18) 0.049(2) 0.0089(15) -0.0065(15) 0.0013(17)
C13 0.047(2) 0.0385(16) 0.045(2) 0.0032(14) -0.0013(14) -0.0056(16)
C12 0.045(3) 0.042(2) 0.043(2) -0.0013(15) -0.0024(18) -0.0045(18)
C11 0.038(2) 0.036(2) 0.043(2) -0.0063(19) 0.0060(15) -0.0045(16)
C4 0.0410(10) 0.0410(10) 0.0475(10) -0.0081(8) -0.0036(8) 0.0036(8)
C1 0.0580(13) 0.0517(12) 0.0689(14) -0.0111(11) -0.0166(11) 0.0180(11)
C2 0.0470(12) 0.0632(14) 0.0820(16) -0.0212(12) 0.0016(11) 0.0132(11)
C3 0.0479(12) 0.0517(12) 0.0681(13) -0.0158(10) 0.0055(10) 0.0038(10)
B1 0.0566(14) 0.0467(13) 0.0473(13) 0.0028(10) -0.0129(11) 0.0018(11)
O1A 0.071(8) 0.069(11) 0.113(13) 0.043(9) -0.042(8) -0.033(8)
N3A 0.048(5) 0.048(5) 0.056(6) 0.007(5) -0.011(4) -0.006(3)
C22A 0.047(5) 0.043(6) 0.065(8) 0.016(6) -0.012(5) -0.004(4)
C19A 0.0430(14) 0.035(3) 0.0500(18) -0.004(2) 0.0004(13) 0.0025(13)
C18A 0.032(6) 0.024(5) 0.047(4) -0.007(3) 0.003(3) 0.014(5)
C17A 0.041(6) 0.035(6) 0.057(7) 0.010(5) -0.008(4) 0.003(5)
C16A 0.036(4) 0.036(7) 0.056(7) 0.010(4) -0.006(4) 0.006(4)
N4A 0.046(4) 0.052(4) 0.062(5) 0.011(4) -0.010(3) -0.006(3)
C14A 0.043(5) 0.044(6) 0.049(9) 0.004(5) -0.004(4) -0.002(4)
C15A 0.037(4) 0.035(6) 0.044(9) -0.003(4) 0.003(4) 0.005(4)
C10A 0.037(4) 0.045(6) 0.044(6) -0.004(4) 0.006(4) 0.002(4)
C20A 0.045(6) 0.037(7) 0.052(4) 0.000(4) -0.001(4) 0.000(4)
C21A 0.047(6) 0.042(7) 0.060(8) 0.013(5) -0.009(5) -0.002(4)
C13A 0.044(6) 0.041(6) 0.053(9) 0.006(5) -0.008(5) -0.007(5)
C12A 0.043(7) 0.040(6) 0.059(8) 0.002(5) -0.007(5) -0.005(6)
C11A 0.050(10) 0.038(10) 0.052(10) -0.003(9) -0.006(10) -0.008(10)

loop_
_atom_type_symbol
_atom_type_description
_atom_type_scat_dispersion_real
_atom_type_scat_dispersion_imag
_atom_type_scat_source
C C 0.0033 0.0016 'International Tables Vol C Tables 4.2.6.8 and 6.1.1.4'
H H 0.0000 0.0000 'International Tables Vol C Tables 4.2.6.8 and 6.1.1.4'
N N 0.0061 0.0033 'International Tables Vol C Tables 4.2.6.8 and 6.1.1.4'
O O 0.0106 0.0060 'International Tables Vol C Tables 4.2.6.8 and 6.1.1.4'
B B 0.0013 0.0007 'International Tables Vol C Tables 4.2.6.8 and 6.1.1.4'
F F 0.0171 0.0103 'International Tables Vol C Tables 4.2.6.8 and 6.1.1.4'

loop_
_geom_angle_atom_site_label_1
_geom_angle_atom_site_label_2
_geom_angle_atom_site_label_3
_geom_angle
C11 O1 H1 109.5
N4 N3 C14 115.6(3)
N2 C6 C5 120.40(14)
N2 C6 C7 107.42(14)
C5 C6 C7 131.77(16)
C6 N2 B1 126.12(15)
C9 N2 C6 107.38(14)
C9 N2 B1 126.43(16)
C4 N1 B1 125.61(14)
C1 N1 C4 107.20(16)
C1 N1 B1 127.16(17)
H22A C22 H22B 109.5
H22A C22 H22C 109.5
H22B C22 H22C 109.5
C19 C22 H22A 109.5
C19 C22 H22B 109.5
C19 C22 H22C 109.5
C18 C19 C22 124.1(6)
C20 C19 C22 118.4(7)
C20 C19 C18 117.4(4)
C19 C18 H18 119.3
C17 C18 C19 121.4(4)
C17 C18 H18 119.3
C18 C17 H17 120.0
C16 C17 C18 120.0(3)
C16 C17 H17 120.0
C17 C16 N4 124.0(3)
C17 C16 C21 119.2(3)
C21 C16 N4 116.8(3)
N3 N4 C16 113.8(3)
C15 C14 N3 126.1(3)
C15 C14 C13 119.0(2)
C13 C14 N3 114.9(3)
C14 C15 H15 118.5
C14 C15 C10 122.9(3)
C10 C15 H15 118.5
C15 C10 C5 121.4(3)
C11 C10 C15 116.2(3)
C11 C10 C5 122.2(3)
C6 C5 C10 121.5(4)
C6 C5 C10A 116.2(15)
C4 C5 C6 120.10(15)
C4 C5 C10 118.3(3)
C4 C5 C10A 123.0(14)
C6 C7 H7 126.2
C8 C7 C6 107.68(16)
C8 C7 H7 126.2
C7 C8 H8 126.5
C7 C8 C9 107.09(17)
C9 C8 H8 126.5
N2 C9 C8 110.43(17)
N2 C9 H9 124.8
C8 C9 H9 124.8
C19 C20 H20 119.2
C21 C20 C19 121.6(5)
C21 C20 H20 119.2
C16 C21 H21 119.9
C20 C21 C16 120.3(3)
C20 C21 H21 119.9
C14 C13 H13 120.1
C12 C13 C14 119.9(3)
C12 C13 H13 120.1
C13 C12 H12 119.5
C13 C12 C11 120.9(3)
C11 C12 H12 119.5
O1 C11 C10 118.7(4)
O1 C11 C12 120.2(4)
C12 C11 C10 120.9(4)
N1 C4 C5 121.03(15)
N1 C4 C3 107.50(15)
C5 C4 C3 131.45(17)
N1 C1 H1A 124.8
N1 C1 C2 110.36(18)
C2 C1 H1A 124.8
C1 C2 H2 126.3
C3 C2 C1 107.31(18)
C3 C2 H2 126.3
C4 C3 H3 126.2
C2 C3 C4 107.62(18)
C2 C3 H3 126.2
F1 B1 N2 109.10(16)
F1 B1 N1 110.65(16)
F2 B1 F1 108.67(17)
F2 B1 N2 111.13(16)
F2 B1 N1 110.76(17)
N1 B1 N2 106.52(15)
C11A O1A H1AA 109.5
N4A N3A C14A 113.9(13)
H22D C22A H22E 109.5
H22D C22A H22F 109.5
H22E C22A H22F 109.5
C19A C22A H22D 109.5
C19A C22A H22E 109.5
C19A C22A H22F 109.5
C18A C19A C22A 127(3)
C20A C19A C22A 113(3)
C20A C19A C18A 117.9(19)
C19A C18A H18A 120.2
C17A C18A C19A 119.5(17)
C17A C18A H18A 120.2
C18A C17A H17A 120.5
C16A C17A C18A 119.0(15)
C16A C17A H17A 120.5
C17A C16A N4A 125.9(13)
C17A C16A C21A 121.8(13)
C21A C16A N4A 112.3(13)
N3A N4A C16A 112.2(12)
C15A C14A N3A 113.7(12)
C13A C14A N3A 125.6(13)
C13A C14A C15A 120.7(13)
C14A C15A H15A 122.4
C14A C15A C10A 115.3(13)
C10A C15A H15A 122.4
C15A C10A C5 108.7(14)
C11A C10A C5 122.8(17)
C11A C10A C15A 123.5(18)
C19A C20A H20A 119.4
C21A C20A C19A 121.1(17)
C21A C20A H20A 119.4
C16A C21A C20A 119.5(16)
C16A C21A H21A 120.3
C20A C21A H21A 120.3
C14A C13A H13A 117.8
C14A C13A C12A 124.3(14)
C12A C13A H13A 117.8
C13A C12A H12A 121.4
C13A C12A C11A 117.1(15)
C11A C12A H12A 121.4
O1A C11A C10A 117.0(19)
O1A C11A C12A 125.2(19)
C12A C11A C10A 116.3(18)

loop_
_geom_bond_atom_site_label_1
_geom_bond_atom_site_label_2
_geom_bond_distance
F1 B1 1.395(2)
F2 B1 1.375(2)
O1 H1 0.8200
O1 C11 1.358(4)
N3 N4 1.248(4)
N3 C14 1.425(4)
C6 N2 1.392(2)
C6 C5 1.397(2)
C6 C7 1.404(2)
N2 C9 1.335(2)
N2 B1 1.534(3)
N1 C4 1.392(2)
N1 C1 1.348(2)
N1 B1 1.533(3)
C22 H22A 0.9600
C22 H22B 0.9600
C22 H22C 0.9600
C22 C19 1.496(6)
C19 C18 1.387(8)
C19 C20 1.378(9)
C18 H18 0.9300
C18 C17 1.383(4)
C17 H17 0.9300
C17 C16 1.376(4)
C16 N4 1.437(4)
C16 C21 1.377(4)
C14 C15 1.385(4)
C14 C13 1.385(4)
C15 H15 0.9300
C15 C10 1.404(4)
C10 C5 1.494(4)
C10 C11 1.404(5)
C5 C4 1.396(2)
C5 C10A 1.459(15)
C7 H7 0.9300
C7 C8 1.364(3)
C8 H8 0.9300
C8 C9 1.386(3)
C9 H9 0.9300
C20 H20 0.9300
C20 C21 1.376(5)
C21 H21 0.9300
C13 H13 0.9300
C13 C12 1.376(4)
C12 H12 0.9300
C12 C11 1.389(4)
C4 C3 1.408(2)
C1 H1A 0.9300
C1 C2 1.381(3)
C2 H2 0.9300
C2 C3 1.368(3)
C3 H3 0.9300
O1A H1AA 0.8200
O1A C11A 1.354(15)
N3A N4A 1.231(13)
N3A C14A 1.418(14)
C22A H22D 0.9600
C22A H22E 0.9600
C22A H22F 0.9600
C22A C19A 1.509(17)
C19A C18A 1.40(2)
C19A C20A 1.39(2)
C18A H18A 0.9300
C18A C17A 1.397(17)
C17A H17A 0.9300
C17A C16A 1.351(15)
C16A N4A 1.437(13)
C16A C21A 1.365(13)
C14A C15A 1.357(14)
C14A C13A 1.353(13)
C15A H15A 0.9300
C15A C10A 1.399(15)
C10A C11A 1.398(16)
C20A H20A 0.9300
C20A C21A 1.367(16)
C21A H21A 0.9300
C13A H13A 0.9300
C13A C12A 1.374(15)
C12A H12A 0.9300
C12A C11A 1.396(15)

loop_
_geom_torsion_atom_site_label_1
_geom_torsion_atom_site_label_2
_geom_torsion_atom_site_label_3
_geom_torsion_atom_site_label_4
_geom_torsion
N3 C14 C15 C10 179.4(7)
N3 C14 C13 C12 177.9(5)
C6 N2 C9 C8 -0.5(2)
C6 N2 B1 F1 -125.10(18)
C6 N2 B1 F2 115.10(19)
C6 N2 B1 N1 -5.6(2)
C6 C5 C4 N1 -1.3(2)
C6 C5 C4 C3 -179.57(17)
C6 C5 C10A C15A -127(2)
C6 C5 C10A C11A 77(5)
C6 C7 C8 C9 0.8(2)
N2 C6 C5 C10 176.7(3)
N2 C6 C5 C4 -0.6(2)
N2 C6 C5 C10A 170.4(11)
N2 C6 C7 C8 -1.08(19)
N1 C4 C3 C2 0.5(2)
N1 C1 C2 C3 0.5(2)
C22 C19 C18 C17 -177.2(17)
C22 C19 C20 C21 179.0(14)
C19 C18 C17 C16 -0.7(18)
C19 C20 C21 C16 -2.6(18)
C18 C19 C20 C21 1(3)
C18 C17 C16 N4 178.6(5)
C18 C17 C16 C21 -0.4(7)
C17 C16 N4 N3 4.1(5)
C17 C16 C21 C20 2.1(7)
N4 N3 C14 C15 5.3(5)
N4 N3 C14 C13 -173.9(3)
N4 C16 C21 C20 -177.0(5)
C14 N3 N4 C16 -179.4(3)
C14 C15 C10 C5 179.1(6)
C14 C15 C10 C11 4.2(14)
C14 C13 C12 C11 1.1(13)
C15 C14 C13 C12 -1.3(7)
C15 C10 C5 C6 -120.2(7)
C15 C10 C5 C4 57.1(9)
C15 C10 C11 O1 -179.8(11)
C15 C10 C11 C12 -4(2)
C10 C5 C4 N1 -178.6(3)
C10 C5 C4 C3 3.1(4)
C5 C6 N2 C9 -172.49(15)
C5 C6 N2 B1 4.5(2)
C5 C6 C7 C8 171.31(17)
C5 C10 C11 O1 5(2)
C5 C10 C11 C12 -179.2(11)
C5 C4 C3 C2 178.92(18)
C5 C10A C11A O1A -21(9)
C5 C10A C11A C12A 172(4)
C7 C6 N2 C9 0.94(18)
C7 C6 N2 B1 177.97(16)
C7 C6 C5 C10 5.1(4)
C7 C6 C5 C4 -172.13(17)
C7 C6 C5 C10A -1.2(12)
C7 C8 C9 N2 -0.2(2)
C9 N2 B1 F1 51.4(2)
C9 N2 B1 F2 -68.4(2)
C9 N2 B1 N1 170.86(16)
C20 C19 C18 C17 0(3)
C21 C16 N4 N3 -176.9(3)
C13 C14 C15 C10 -1.4(9)
C13 C12 C11 O1 177.2(11)
C13 C12 C11 C10 2(2)
C11 C10 C5 C6 54.5(12)
C11 C10 C5 C4 -128.2(11)
C4 N1 C1 C2 -0.2(2)
C4 N1 B1 F1 122.09(18)
C4 N1 B1 F2 -117.34(18)
C4 N1 B1 N2 3.6(2)
C4 C5 C10A C15A 43(3)
C4 C5 C10A C11A -112(5)
C1 N1 C4 C5 -178.80(15)
C1 N1 C4 C3 -0.18(19)
C1 N1 B1 F1 -60.1(2)
C1 N1 B1 F2 60.5(2)
C1 N1 B1 N2 -178.52(16)
C1 C2 C3 C4 -0.6(2)
B1 N2 C9 C8 -177.47(17)
B1 N1 C4 C5 -0.6(2)
B1 N1 C4 C3 178.03(16)
B1 N1 C1 C2 -178.38(17)
N3A C14A C15A C10A -173(3)
N3A C14A C13A C12A -178(2)
C22A C19A C18A C17A -176(8)
C22A C19A C20A C21A 171(5)
C19A C18A C17A C16A 13(7)
C19A C20A C21A C16A 1(8)
C18A C19A C20A C21A 4(13)
C18A C17A C16A N4A 173(2)
C18A C17A C16A C21A -7(4)
C17A C16A N4A N3A 10(3)
C17A C16A C21A C20A 0(4)
N4A N3A C14A C15A -178.5(18)
N4A N3A C14A C13A 1(4)
N4A C16A C21A C20A 180(2)
C14A N3A N4A C16A -177.0(18)
C14A C15A C10A C5 -174(2)
C14A C15A C10A C11A -18(6)
C14A C13A C12A C11A 0(6)
C15A C14A C13A C12A 1(5)
C15A C10A C11A O1A -173(5)
C15A C10A C11A C12A 20(9)
C10A C5 C4 N1 -171.6(14)
C10A C5 C4 C3 10.2(14)
C20A C19A C18A C17A -12(13)
C21A C16A N4A N3A -169.8(18)
C13A C14A C15A C10A 7(4)
C13A C12A C11A O1A -176(6)
C13A C12A C11A C10A -11(8)
